data_7041594
loop_
_publ_author_name
'Tang, Qiuling'
'Zhou, Jian'
'Almeida Paz, Filipe A.'
'Fu, Lianshe'
'Xiao, Hong'
'Zhou, Qi'
'Li, Ju'

_publ_section_title
;
 A novel 3-D photoluminescent cuprous chloride polymer based on
 bifunctional imidazolate/tetrazolate bridges.
;
_journal_issue 5
_journal_name_full 'Dalton transactions (Cambridge, England : 2003)'
_journal_page_first 1372
_journal_page_last 1376
_journal_paper_doi 10.1039/c6dt04673h
_journal_volume 46
_journal_year 2017
_chemical_formula_moiety 'C10 H7 Cl Cu2 N6'
_chemical_formula_sum 'C10 H7 Cl Cu2 N6'
_chemical_formula_weight 373.77
_chemical_name_systematic
; 
 ? 
;
_space_group_IT_number 14
_symmetry_cell_setting monoclinic
_symmetry_space_group_name_Hall '-P 2ybc'
_symmetry_space_group_name_H-M 'P 1 21/c 1'
_atom_sites_solution_hydrogens geom
_atom_sites_solution_primary direct
_atom_sites_solution_secondary difmap
_audit_creation_method SHELXL-97
_audit_update_record
;
2016-11-29 deposited with the CCDC.
2016-12-27 downloaded from the CCDC.
;
_cell_angle_alpha 90.00
_cell_angle_beta 103.9420(10)
_cell_angle_gamma 90.00
_cell_formula_units_Z 4
_cell_length_a 11.3145(4)
_cell_length_b 10.5385(3)
_cell_length_c 9.4292(3)
_cell_measurement_reflns_used 23400
_cell_measurement_temperature 296(2)
_cell_measurement_theta_max 25.10
_cell_measurement_theta_min 2.68
_cell_volume 1091.20(6)
_computing_structure_refinement 'SHELXL-97 (Sheldrick, 1997)'
_computing_structure_solution 'SHELXS-97 (Sheldrick, 1990)'
_diffrn_ambient_temperature 296(2)
_diffrn_detector_area_resol_mean 7.31
_diffrn_measured_fraction_theta_full 0.999
_diffrn_measured_fraction_theta_max 0.999
_diffrn_measurement_device_type 'Rigaku Mercury'
_diffrn_measurement_method \w
_diffrn_radiation_monochromator graphite
_diffrn_radiation_source 'fine-focus sealed tube'
_diffrn_radiation_type MoK\a
_diffrn_radiation_wavelength 0.71073
_diffrn_reflns_av_R_equivalents 0.0285
_diffrn_reflns_av_sigmaI/netI 0.0118
_diffrn_reflns_limit_h_max 13
_diffrn_reflns_limit_h_min -13
_diffrn_reflns_limit_k_max 12
_diffrn_reflns_limit_k_min -12
_diffrn_reflns_limit_l_max 11
_diffrn_reflns_limit_l_min -11
_diffrn_reflns_number 23400
_diffrn_reflns_theta_full 25.10
_diffrn_reflns_theta_max 25.10
_diffrn_reflns_theta_min 2.68
_exptl_absorpt_coefficient_mu 4.133
_exptl_absorpt_correction_T_max 0.7607
_exptl_absorpt_correction_T_min 0.6592
_exptl_absorpt_correction_type multi-scan
_exptl_absorpt_process_details 'Jacobson, R. (1998) Private communication'
_exptl_crystal_colour yellow
_exptl_crystal_density_diffrn 2.275
_exptl_crystal_density_method 'not measured'
_exptl_crystal_description block
_exptl_crystal_F_000 736
_exptl_crystal_size_max 0.11
_exptl_crystal_size_mid 0.08
_exptl_crystal_size_min 0.07
_refine_diff_density_max 0.848
_refine_diff_density_min -1.195
_refine_diff_density_rms 0.108
_refine_ls_extinction_coef 0.0050(7)
_refine_ls_extinction_expression Fc^*^=kFc[1+0.001xFc^2^\l^3^/sin(2\q)]^-1/4^
_refine_ls_extinction_method SHELXL
_refine_ls_goodness_of_fit_ref 1.065
_refine_ls_hydrogen_treatment constr
_refine_ls_matrix_type full
_refine_ls_number_parameters 173
_refine_ls_number_reflns 1954
_refine_ls_number_restraints 0
_refine_ls_restrained_S_all 1.065
_refine_ls_R_factor_all 0.0314
_refine_ls_R_factor_gt 0.0285
_refine_ls_shift/su_max 0.001
_refine_ls_shift/su_mean 0.000
_refine_ls_structure_factor_coef Fsqd
_refine_ls_weighting_details 'calc w=1/[\s^2^(Fo^2^)+(0.0436P)^2^+3.6915P] where P=(Fo^2^+2Fc^2^)/3'
_refine_ls_weighting_scheme calc
_refine_ls_wR_factor_gt 0.0810
_refine_ls_wR_factor_ref 0.0841
_reflns_number_gt 1823
_reflns_number_total 1954
_reflns_threshold_expression >2sigma(I)
_cod_data_source_file c6dt04673h2.cif
_cod_data_source_block 1
_cod_depositor_comments 'Adding full bibliography for 7041594.cif.'
_cod_original_sg_symbol_H-M P21/c
_cod_database_code 7041594

loop_
_symmetry_equiv_pos_as_xyz
'x, y, z'
'-x, y+1/2, -z+1/2'
'-x, -y, -z'
'x, -y-1/2, z-1/2'

loop_
_atom_site_label
_atom_site_type_symbol
_atom_site_fract_x
_atom_site_fract_y
_atom_site_fract_z
_atom_site_U_iso_or_equiv
_atom_site_adp_type
_atom_site_occupancy
_atom_site_symmetry_multiplicity
_atom_site_calc_flag
_atom_site_refinement_flags
Cu1 Cu 0.60330(4) 0.57998(4) 0.90848(4) 0.01830(16) Uani 1 1 d .
Cu2 Cu 0.79447(4) 0.71078(5) 0.70233(5) 0.02761(18) Uani 1 1 d .
Cl1 Cl 0.81170(8) 0.58152(9) 0.93880(10) 0.0260(2) Uani 1 1 d .
N1 N 0.5076(2) 0.4237(2) 0.8263(3) 0.0131(5) Uani 1 1 d .
C7 C 0.6388(3) 0.4612(3) 0.5857(4) 0.0165(7) Uani 1 1 d .
H7A H 0.5980 0.5336 0.6043 0.020 Uiso 1 1 calc R
C1 C 0.5192(3) 0.3381(3) 0.7252(3) 0.0118(6) Uani 1 1 d .
C2 C 0.6122(3) 0.3450(3) 0.6391(3) 0.0136(6) Uani 1 1 d .
C6 C 0.7261(3) 0.4705(3) 0.5046(4) 0.0176(7) Uani 1 1 d .
H4A H 0.7427 0.5485 0.4674 0.021 Uiso 1 1 calc R
C3 C 0.6720(3) 0.2366(3) 0.6090(4) 0.0176(7) Uani 1 1 d .
H3A H 0.6529 0.1580 0.6424 0.021 Uiso 1 1 calc R
C5 C 0.7878(3) 0.3626(3) 0.4797(3) 0.0158(7) Uani 1 1 d .
C4 C 0.7607(3) 0.2452(3) 0.5287(4) 0.0190(7) Uani 1 1 d .
H1A H 0.8008 0.1729 0.5086 0.023 Uiso 1 1 calc R
N5 N 0.8813(2) 0.3748(3) 0.4012(3) 0.0178(6) Uani 1 1 d .
N4 N 0.4341(2) 0.2484(3) 0.7107(3) 0.0138(5) Uani 1 1 d .
C10 C 0.9788(3) 0.2986(4) 0.4113(4) 0.0221(7) Uani 1 1 d .
H10A H 0.9945 0.2260 0.4688 0.026 Uiso 1 1 calc R
C8 C 0.8905(3) 0.4711(4) 0.3061(4) 0.0259(8) Uani 1 1 d .
H8A H 0.8363 0.5380 0.2780 0.031 Uiso 1 1 calc R
N2 N 0.4124(2) 0.3847(3) 0.8767(3) 0.0146(6) Uani 1 1 d .
N3 N 0.3668(2) 0.2810(2) 0.8061(3) 0.0147(6) Uani 1 1 d .
N6 N 1.0493(3) 0.3416(3) 0.3278(3) 0.0232(7) Uani 1 1 d .
C9 C 0.9930(3) 0.4498(4) 0.2614(4) 0.0270(8) Uani 1 1 d .
H9A H 1.0216 0.5002 0.1958 0.032 Uiso 1 1 calc R

loop_
_atom_site_aniso_label
_atom_site_aniso_U_11
_atom_site_aniso_U_22
_atom_site_aniso_U_33
_atom_site_aniso_U_23
_atom_site_aniso_U_13
_atom_site_aniso_U_12
Cu1 0.0186(3) 0.0173(3) 0.0221(3) -0.00201(16) 0.01096(17) -0.00384(16)
Cu2 0.0160(3) 0.0308(3) 0.0399(3) -0.0046(2) 0.0143(2) 0.00435(18)
Cl1 0.0142(4) 0.0382(5) 0.0273(5) 0.0071(4) 0.0080(3) -0.0021(3)
N1 0.0127(13) 0.0147(13) 0.0147(13) -0.0009(10) 0.0084(10) -0.0018(10)
C7 0.0153(16) 0.0170(16) 0.0204(16) -0.0040(13) 0.0104(13) -0.0001(13)
C1 0.0119(14) 0.0121(15) 0.0131(15) -0.0004(12) 0.0066(12) -0.0008(12)
C2 0.0096(14) 0.0186(16) 0.0143(15) -0.0025(12) 0.0064(12) -0.0019(12)
C6 0.0159(16) 0.0179(16) 0.0222(17) 0.0027(13) 0.0109(13) -0.0008(13)
C3 0.0178(16) 0.0160(16) 0.0231(17) 0.0005(13) 0.0126(14) -0.0017(13)
C5 0.0097(14) 0.0239(17) 0.0164(15) -0.0011(13) 0.0080(12) 0.0001(13)
C4 0.0182(16) 0.0195(17) 0.0231(17) -0.0009(14) 0.0126(14) 0.0045(14)
N5 0.0142(13) 0.0239(15) 0.0188(14) 0.0034(12) 0.0111(11) 0.0018(12)
N4 0.0136(13) 0.0151(13) 0.0163(13) -0.0060(11) 0.0105(11) -0.0040(11)
C10 0.0160(16) 0.0276(18) 0.0264(19) 0.0048(15) 0.0125(14) 0.0059(14)
C8 0.0215(18) 0.029(2) 0.032(2) 0.0119(16) 0.0148(15) 0.0090(15)
N2 0.0152(13) 0.0148(13) 0.0169(13) -0.0024(11) 0.0102(11) -0.0035(11)
N3 0.0149(13) 0.0138(13) 0.0199(14) -0.0042(11) 0.0126(11) -0.0035(11)
N6 0.0160(14) 0.0310(17) 0.0265(16) 0.0046(13) 0.0126(12) 0.0057(13)
C9 0.0245(18) 0.033(2) 0.0300(19) 0.0112(16) 0.0185(16) 0.0043(16)

loop_
_atom_type_symbol
_atom_type_description
_atom_type_scat_dispersion_real
_atom_type_scat_dispersion_imag
_atom_type_scat_source
C C 0.0033 0.0016 'International Tables Vol C Tables 4.2.6.8 and 6.1.1.4'
H H 0.0000 0.0000 'International Tables Vol C Tables 4.2.6.8 and 6.1.1.4'
B B 0.0013 0.0007 'International Tables Vol C Tables 4.2.6.8 and 6.1.1.4'
N N 0.0061 0.0033 'International Tables Vol C Tables 4.2.6.8 and 6.1.1.4'
O O 0.0106 0.0060 'International Tables Vol C Tables 4.2.6.8 and 6.1.1.4'
Cl Cl 0.1484 0.1585 'International Tables Vol C Tables 4.2.6.8 and 6.1.1.4'
Cu Cu 0.3201 1.2651 'International Tables Vol C Tables 4.2.6.8 and 6.1.1.4'

loop_
_geom_angle_atom_site_label_1
_geom_angle_atom_site_label_2
_geom_angle_atom_site_label_3
_geom_angle
_geom_angle_site_symmetry_1
_geom_angle_site_symmetry_3
N1 Cu1 N4 117.77(11) . 2_656
N1 Cu1 N2 110.53(10) . 3_667
N4 Cu1 N2 108.29(10) 2_656 3_667
N1 Cu1 Cl1 119.40(8) . .
N4 Cu1 Cl1 97.44(8) 2_656 .
N2 Cu1 Cl1 101.54(8) 3_667 .
N6 Cu2 N3 168.17(12) 3_766 2_656
N6 Cu2 Cl1 95.43(9) 3_766 .
N3 Cu2 Cl1 96.36(8) 2_656 .
Cu1 Cl1 Cu2 91.98(3) . .
N2 N1 C1 105.6(2) . .
N2 N1 Cu1 121.1(2) . .
C1 N1 Cu1 133.3(2) . .
C2 C7 C6 120.6(3) . .
C2 C7 H7A 119.7 . .
C6 C7 H7A 119.7 . .
N4 C1 N1 111.0(3) . .
N4 C1 C2 124.8(3) . .
N1 C1 C2 124.2(3) . .
C7 C2 C3 119.5(3) . .
C7 C2 C1 119.3(3) . .
C3 C2 C1 121.2(3) . .
C5 C6 C7 119.3(3) . .
C5 C6 H4A 120.4 . .
C7 C6 H4A 120.4 . .
C2 C3 C4 120.3(3) . .
C2 C3 H3A 119.8 . .
C4 C3 H3A 119.8 . .
C4 C5 C6 121.2(3) . .
C4 C5 N5 120.2(3) . .
C6 C5 N5 118.6(3) . .
C5 C4 C3 119.1(3) . .
C5 C4 H1A 120.5 . .
C3 C4 H1A 120.5 . .
C10 N5 C8 107.2(3) . .
C10 N5 C5 127.0(3) . .
C8 N5 C5 125.7(3) . .
C1 N4 N3 105.1(2) . .
C1 N4 Cu1 134.9(2) . 2_646
N3 N4 Cu1 119.93(19) . 2_646
N6 C10 N5 110.7(3) . .
N6 C10 H10A 124.7 . .
N5 C10 H10A 124.7 . .
C9 C8 N5 106.8(3) . .
C9 C8 H8A 126.6 . .
N5 C8 H8A 126.6 . .
N3 N2 N1 109.0(2) . .
N3 N2 Cu1 121.2(2) . 3_667
N1 N2 Cu1 123.1(2) . 3_667
N2 N3 N4 109.3(2) . .
N2 N3 Cu2 125.7(2) . 2_646
N4 N3 Cu2 123.1(2) . 2_646
C10 N6 C9 105.9(3) . .
C10 N6 Cu2 133.6(3) . 3_766
C9 N6 Cu2 120.4(2) . 3_766
C8 C9 N6 109.5(3) . .
C8 C9 H9A 125.3 . .
N6 C9 H9A 125.3 . .

loop_
_geom_bond_atom_site_label_1
_geom_bond_atom_site_label_2
_geom_bond_distance
_geom_bond_site_symmetry_2
Cu1 N1 2.019(3) .
Cu1 N4 2.088(3) 2_656
Cu1 N2 2.109(3) 3_667
Cu1 Cl1 2.3059(9) .
Cu2 N6 1.937(3) 3_766
Cu2 N3 1.952(3) 2_656
Cu2 Cl1 2.5799(10) .
N1 N2 1.342(4) .
N1 C1 1.343(4) .
C7 C2 1.384(5) .
C7 C6 1.390(4) .
C7 H7A 0.9300 .
C1 N4 1.333(4) .
C1 C2 1.477(4) .
C2 C3 1.392(5) .
C6 C5 1.384(5) .
C6 H4A 0.9300 .
C3 C4 1.397(5) .
C3 H3A 0.9300 .
C5 C4 1.381(5) .
C5 N5 1.435(4) .
C4 H1A 0.9300 .
N5 C10 1.349(4) .
N5 C8 1.375(5) .
N4 N3 1.357(4) .
N4 Cu1 2.088(3) 2_646
C10 N6 1.328(5) .
C10 H10A 0.9300 .
C8 C9 1.345(5) .
C8 H8A 0.9300 .
N2 N3 1.319(4) .
N2 Cu1 2.109(3) 3_667
N3 Cu2 1.952(3) 2_646
N6 C9 1.380(5) .
N6 Cu2 1.937(3) 3_766
C9 H9A 0.9300 .
